data_1542229
loop_
_publ_author_name
'Leung, K.Y.'
'Calvo, C.'

_publ_section_title
;
 Crystal structure and phase transformations of sodium diarsenate, Na4 As2
 O7
;
_journal_name_full 'Canadian Journal of Chemistry'
_journal_page_first 2082
_journal_page_last 2088
_journal_volume 51
_journal_year 1973
_chemical_formula_sum 'As2 Na4 O7'
_chemical_name_systematic 'Na4 (As2 O7)'
_space_group_IT_number 15
_symmetry_space_group_name_Hall '-C 2yc'
_symmetry_space_group_name_H-M 'C 1 2/c 1'
_cell_angle_alpha 90
_cell_angle_beta 92.87
_cell_angle_gamma 90
_cell_formula_units_Z 4
_cell_length_a 5.969
_cell_length_b 10.126
_cell_length_c 12.272
_cell_volume 740.815
_citation_journal_id_ASTM CJCHAG
_cod_data_source_file Leung_CJCHAG_1973_998.cif
_cod_data_source_block As2Na4O7
_cod_original_cell_volume 740.8151
_cod_database_code 1542229

loop_
_symmetry_equiv_pos_as_xyz
x,y,z
-x,y,-z+1/2
-x,-y,-z
x,-y,z-1/2
x+1/2,y+1/2,z
-x+1/2,y+1/2,-z+1/2
-x+1/2,-y+1/2,-z
x+1/2,-y+1/2,z-1/2

loop_
_atom_site_label
_atom_site_type_symbol
_atom_site_fract_x
_atom_site_fract_y
_atom_site_fract_z
_atom_site_occupancy
_atom_site_U_iso_or_equiv
O1 O-2 0 0.0689 0.25 1 0.0
As1 As+5 0.14474 0.15226 0.3605 1 0.0
O4 O-2 0.2649 0.287 0.3133 1 0.0
O2 O-2 -0.0605 0.1787 0.4442 1 0.0
O3 O-2 0.3219 0.036 0.4046 1 0.0
Na1 Na+1 0.3438 0.3216 0.1273 1 0.0
Na2 Na+1 0.3118 -0.0155 0.0958 1 0.0
